data_2226113
loop_
_publ_author_name
'Fejfarov\'a, Karla'
'Jaro\<sov\'a, Mark\'eta'
'Halime, Ilhame'
'Lachkar, Mohammed'
'El Bali, Brahim'

_publ_section_title
;
 Reinvestigation of 4-methylanilinium dihydrogen phosphite
;
_journal_coeditor_code FK2019
_journal_issue 6
_journal_name_full 'Acta Crystallographica Section E'
_journal_page_first o1391
_journal_paper_doi 10.1107/S1600536810017563
_journal_volume 66
_journal_year 2010
_chemical_formula_iupac 'C7 H10 N +, H2 P O3 -'
_chemical_formula_moiety 'C7 H10 N +, H2 O3 P -'
_chemical_formula_sum 'C7 H12 N O3 P'
_chemical_formula_weight 189.15
_chemical_name_systematic
;
4-methylanilinium dihydrogen phosphite
;
_space_group_IT_number 2
_symmetry_cell_setting triclinic
_symmetry_space_group_name_Hall '-P 1'
_symmetry_space_group_name_H-M 'P -1'
_cell_angle_alpha 70.253(7)
_cell_angle_beta 76.304(6)
_cell_angle_gamma 82.771(6)
_cell_formula_units_Z 4
_cell_length_a 9.3053(7)
_cell_length_b 9.4087(7)
_cell_length_c 11.3432(8)
_cell_measurement_reflns_used 1617
_cell_measurement_temperature 120
_cell_measurement_theta_max 26.5000
_cell_measurement_theta_min 2.9889
_cell_volume 906.99(12)
_computing_cell_refinement 'CrysAlis RED (Oxford Diffraction, 2008)'
_computing_data_collection 'CrysAlis CCD (Oxford Diffraction, 2006)'
_computing_data_reduction 'CrysAlis RED (Oxford Diffraction, 2008)'
_computing_molecular_graphics 'DIAMOND (Brandenburg & Putz, 2005)'
_computing_publication_material 'JANA2006 (Pet\<r\'i\<cek <i>et al.</i>,  2010)'
_computing_structure_refinement 'JANA2006 (Pet\<r\'i\<cek <i>et al.</i>,  2010)'
_computing_structure_solution 'SIR2002 (Burla <i>et al.</i>, 2003)'
_diffrn_ambient_temperature 120
_diffrn_detector_area_resol_mean 8.3438
_diffrn_measured_fraction_theta_full 0.99
_diffrn_measured_fraction_theta_max 0.99
_diffrn_measurement_device 'four-cycle diffractometer'
_diffrn_measurement_device_type 'Oxford Diffraction XCalibur 2 with area-detector Sapphire 2'
_diffrn_measurement_method 'Rotation method data acquisition using \w scans'
_diffrn_radiation_monochromator graphite
_diffrn_radiation_source 'X-ray tube'
_diffrn_radiation_type 'Mo K\a'
_diffrn_radiation_wavelength 0.71069
_diffrn_reflns_av_R_equivalents 0.0359
_diffrn_reflns_av_sigmaI/netI 0.0696
_diffrn_reflns_limit_h_max 11
_diffrn_reflns_limit_h_min -11
_diffrn_reflns_limit_k_max 11
_diffrn_reflns_limit_k_min -11
_diffrn_reflns_limit_l_max 14
_diffrn_reflns_limit_l_min -14
_diffrn_reflns_number 11211
_diffrn_reflns_reduction_process
; Integration of the CCD images was done by program CrysAlis RED
(Oxford Diffraction, 2006)
;
_diffrn_reflns_theta_full 26.58
_diffrn_reflns_theta_max 26.58
_diffrn_reflns_theta_min 3
_exptl_absorpt_coefficient_mu 0.271
_exptl_absorpt_correction_T_max 0.973
_exptl_absorpt_correction_T_min 0.885
_exptl_absorpt_correction_type multi-scan
_exptl_absorpt_process_details
;
(CrysAlis RED; Oxford Diffraction, 2008)
;
_exptl_crystal_colour colorless
_exptl_crystal_density_diffrn 1.38476
_exptl_crystal_density_method 'not measured'
_exptl_crystal_description prism
_exptl_crystal_F_000 400
_exptl_crystal_size_max 0.5360
_exptl_crystal_size_mid 0.1991
_exptl_crystal_size_min 0.0996
_refine_diff_density_max 0.18
_refine_diff_density_min -0.21
_refine_ls_extinction_method none
_refine_ls_goodness_of_fit_ref 0.94
_refine_ls_hydrogen_treatment mixed
_refine_ls_number_constraints 84
_refine_ls_number_parameters 229
_refine_ls_number_reflns 3787
_refine_ls_number_restraints 2
_refine_ls_R_factor_all 0.0679
_refine_ls_R_factor_gt 0.0312
_refine_ls_shift/su_max 0.0057
_refine_ls_shift/su_mean 0.0006
_refine_ls_structure_factor_coef Fsqd
_refine_ls_weighting_details w=1/[\s^2^(I)+0.0016I^2^]
_refine_ls_weighting_scheme sigma
_refine_ls_wR_factor_gt 0.0787
_refine_ls_wR_factor_ref 0.0845
_reflns_number_gt 1948
_reflns_number_total 3787
_reflns_threshold_expression I>3\s(I)
_cod_data_source_file fk2019.cif
_cod_data_source_block I
_cod_database_code 2226113
_cod_database_fobs_code 2226113

loop_
_symmetry_equiv_pos_site_id
_symmetry_equiv_pos_as_xyz
1 x,y,z
2 -x,-y,-z

loop_
_atom_site_type_symbol
_atom_site_label
_atom_site_fract_x
_atom_site_fract_y
_atom_site_fract_z
_atom_site_U_iso_or_equiv
_atom_site_adp_type
_atom_site_calc_flag
_atom_site_refinement_flags
_atom_site_occupancy
_atom_site_disorder_assembly
_atom_site_disorder_group
P P1 0.44268(6) 0.24716(7) 0.46676(6) 0.0165(2) Uani d . 1 . .
P P2 0.94726(6) 0.25421(7) 0.47260(6) 0.0167(2) Uani d . 1 . .
O O1 0.54591(17) 0.17576(19) 0.56371(16) 0.0298(7) Uani d . 1 . .
O O2 0.51328(15) 0.37070(16) 0.35039(13) 0.0195(6) Uani d . 1 . .
O O3 0.29515(15) 0.29375(16) 0.53675(13) 0.0195(6) Uani d . 1 . .
O O4 1.03762(17) 0.2061(2) 0.58040(15) 0.0308(7) Uani d . 1 . .
O O5 1.01622(15) 0.37753(16) 0.35577(13) 0.0184(6) Uani d . 1 . .
O O6 0.78923(15) 0.28969(16) 0.53163(13) 0.0190(6) Uani d . 1 . .
N N1 0.74334(19) 0.44279(19) 0.70739(16) 0.0171(7) Uani d . 1 . .
N N2 0.25053(18) 0.4549(2) 0.70792(16) 0.0168(7) Uani d . 1 . .
C C1 0.7462(2) 0.3513(2) 0.8403(2) 0.0159(9) Uani d . 1 . .
C C2 0.8748(2) 0.2693(2) 0.8666(2) 0.0194(8) Uani d . 1 . .
C C3 0.8833(2) 0.1901(2) 0.9927(2) 0.0203(9) Uani d . 1 . .
C C4 0.7635(3) 0.1912(3) 1.0925(2) 0.0194(9) Uani d . 1 . .
C C5 0.6343(2) 0.2725(2) 1.0629(2) 0.0206(9) Uani d . 1 . .
C C6 0.6246(2) 0.3533(2) 0.93645(19) 0.0179(8) Uani d . 1 . .
C C7 0.7744(3) 0.1095(3) 1.2295(2) 0.0330(11) Uani d . 1 . .
C C8 0.2503(2) 0.3567(2) 0.8389(2) 0.0144(9) Uani d . 1 . .
C C9 0.3142(2) 0.2119(2) 0.86021(19) 0.0173(8) Uani d . 1 . .
C C10 0.3151(2) 0.1208(2) 0.98476(19) 0.0187(8) Uani d . 1 . .
C C11 0.2530(2) 0.1712(3) 1.0889(2) 0.0193(9) Uani d . 1 . .
C C12 0.1901(2) 0.3180(2) 1.0644(2) 0.0193(8) Uani d . 1 . .
C C13 0.1881(2) 0.4110(2) 0.94022(19) 0.0190(8) Uani d . 1 . .
C C14 0.2534(3) 0.0697(3) 1.2231(2) 0.0309(10) Uani d . 1 . .
H H1o 0.6230(17) 0.219(3) 0.549(2) 0.0358 Uiso d . 1 . .
H H4o 1.1189(15) 0.242(3) 0.560(2) 0.037 Uiso d . 1 . .
H H1a 0.750815 0.383602 0.661368 0.0205 Uiso d . 1 . .
H H1b 0.660389 0.496818 0.704816 0.0205 Uiso d . 1 . .
H H1c 0.817088 0.502228 0.677138 0.0205 Uiso d . 1 . .
H H2a 0.163763 0.500864 0.70399 0.0202 Uiso d . 1 . .
H H2b 0.317161 0.52158 0.685108 0.0202 Uiso d . 1 . .
H H2c 0.270786 0.400831 0.656644 0.0202 Uiso d . 1 . .
H H2 0.957885 0.267015 0.798343 0.0233 Uiso d . 1 . .
H H3 0.973162 0.133701 1.011183 0.0244 Uiso d . 1 . .
H H5 0.550038 0.273093 1.130628 0.0247 Uiso d . 1 . .
H H6 0.534789 0.409164 0.916969 0.0215 Uiso d . 1 . .
H H7a 0.864717 0.047813 1.231763 0.0396 Uiso d . 1 . .
H H7b 0.773841 0.181898 1.27231 0.0396 Uiso d . 1 . .
H H7c 0.691539 0.046706 1.271737 0.0396 Uiso d . 1 . .
H H9 0.35734 0.175038 0.789684 0.0207 Uiso d . 1 . .
H H10 0.3597 0.020317 0.999763 0.0225 Uiso d . 1 . .
H H12 0.147349 0.355424 1.134695 0.0232 Uiso d . 1 . .
H H13 0.144188 0.511853 0.924573 0.0228 Uiso d . 1 . .
H H14a 0.240884 0.129949 1.278716 0.0371 Uiso d . 1 . .
H H14b 0.173647 0.002559 1.251293 0.0371 Uiso d . 1 . .
H H14c 0.345892 0.011813 1.225366 0.0371 Uiso d . 1 . .
H H1p 0.415(2) 0.132(2) 0.4315(18) 0.0198 Uiso d . 1 . .
H H2p 0.940(2) 0.131(2) 0.4421(18) 0.02 Uiso d . 1 . .

loop_
_atom_site_aniso_label
_atom_site_aniso_U_11
_atom_site_aniso_U_22
_atom_site_aniso_U_33
_atom_site_aniso_U_12
_atom_site_aniso_U_13
_atom_site_aniso_U_23
_atom_site_aniso_type_symbol
P1 0.0147(3) 0.0167(3) 0.0165(3) -0.0020(3) -0.0049(3) -0.0019(3) P
P2 0.0155(3) 0.0169(3) 0.0157(3) -0.0013(3) -0.0045(3) -0.0017(3) P
O1 0.0185(9) 0.0311(11) 0.0295(10) -0.0094(8) -0.0128(8) 0.0118(8) O
O2 0.0173(8) 0.0213(9) 0.0168(9) -0.0009(7) -0.0046(7) -0.0014(7) O
O3 0.0157(8) 0.0246(9) 0.0170(8) -0.0036(7) -0.0025(7) -0.0048(7) O
O4 0.0165(9) 0.0450(12) 0.0203(9) -0.0103(8) -0.0072(8) 0.0086(9) O
O5 0.0173(8) 0.0204(9) 0.0144(8) -0.0019(7) -0.0037(7) -0.0011(7) O
O6 0.0148(8) 0.0219(9) 0.0178(8) -0.0034(7) -0.0043(7) -0.0017(7) O
N1 0.0156(10) 0.0174(10) 0.0163(10) -0.0015(9) -0.0038(8) -0.0024(9) N
N2 0.0153(10) 0.0174(10) 0.0154(10) -0.0007(9) -0.0033(8) -0.0021(8) N
C1 0.0195(13) 0.0138(13) 0.0145(12) -0.0040(11) -0.0057(10) -0.0019(11) C
C2 0.0164(12) 0.0218(12) 0.0198(12) -0.0034(10) -0.0022(9) -0.0064(10) C
C3 0.0198(12) 0.0158(12) 0.0269(13) 0.0013(10) -0.0118(10) -0.0048(10) C
C4 0.0260(13) 0.0152(12) 0.0193(13) -0.0042(10) -0.0097(11) -0.0039(10) C
C5 0.0223(13) 0.0227(12) 0.0160(12) -0.0044(10) 0.0001(10) -0.0065(10) C
C6 0.0164(11) 0.0169(11) 0.0214(12) -0.0007(10) -0.0071(9) -0.0051(10) C
C7 0.0473(17) 0.0282(15) 0.0243(14) 0.0008(13) -0.0142(13) -0.0059(12) C
C8 0.0131(12) 0.0159(13) 0.0130(12) -0.0035(10) -0.0042(10) -0.0011(10) C
C9 0.0175(12) 0.0193(12) 0.0166(11) -0.0014(10) -0.0047(9) -0.0067(9) C
C10 0.0181(12) 0.0131(11) 0.0243(12) 0.0006(9) -0.0084(10) -0.0028(10) C
C11 0.0185(12) 0.0208(13) 0.0174(12) -0.0078(11) -0.0059(10) -0.0005(10) C
C12 0.0217(12) 0.0230(13) 0.0149(11) -0.0057(10) -0.0029(9) -0.0074(10) C
C13 0.0190(12) 0.0132(11) 0.0245(12) -0.0019(9) -0.0050(10) -0.0050(10) C
C14 0.0360(16) 0.0311(15) 0.0209(13) -0.0043(12) -0.0088(12) 0.0006(12) C

loop_
_atom_type_symbol
_atom_type_scat_dispersion_real
_atom_type_scat_dispersion_imag
_atom_type_scat_source
P 0.102 0.094 'International Tables Vol C tables 4.2.6.8 and 6.1.1.1'
O 0.011 0.006 'International Tables Vol C tables 4.2.6.8 and 6.1.1.1'
C 0.003 0.002 'International Tables Vol C tables 4.2.6.8 and 6.1.1.1'
N 0.006 0.003 'International Tables Vol C tables 4.2.6.8 and 6.1.1.1'
H 0.000 0.000 'International Tables Vol C tables 4.2.6.8 and 6.1.1.1'

loop_
_geom_angle_atom_site_label_1
_geom_angle_atom_site_label_2
_geom_angle_atom_site_label_3
_geom_angle_site_symmetry_1
_geom_angle_site_symmetry_2
_geom_angle_site_symmetry_3
_geom_angle
_geom_angle_publ_flag
O1 P1 O2 . . . 112.94(9) no
O1 P1 O3 . . . 109.03(9) no
O1 P1 H1p . . . 105.0(8) no
O2 P1 O3 . . . 114.33(8) no
O2 P1 H1p . . . 109.7(7) no
O3 P1 H1p . . . 105.2(8) no
O4 P2 O5 . . . 113.03(9) no
O4 P2 O6 . . . 107.47(9) no
O4 P2 H2p . . . 106.5(8) no
O5 P2 O6 . . . 114.87(8) no
O5 P2 H2p . . . 109.9(7) no
O6 P2 H2p . . . 104.4(8) no
P1 O1 H1o . . . 115.9(15) no
P2 O4 H4o . . . 114.8(16) no
C1 N1 H1a . . . 109.4712 no
C1 N1 H1b . . . 109.4716 no
C1 N1 H1c . . . 109.4717 no
H1a N1 H1b . . . 109.4701 no
H1a N1 H1c . . . 109.4712 no
H1b N1 H1c . . . 109.4716 no
C8 N2 H2a . . . 109.471 no
C8 N2 H2b . . . 109.4707 no
C8 N2 H2c . . . 109.4708 no
H2a N2 H2b . . . 109.4716 no
H2a N2 H2c . . . 109.4717 no
H2b N2 H2c . . . 109.4715 no
N1 C1 C2 . . . 118.50(17) no
N1 C1 C6 . . . 120.20(18) no
C2 C1 C6 . . . 121.24(19) no
C1 C2 C3 . . . 119.45(19) no
C1 C2 H2 . . . 120.2763 no
C3 C2 H2 . . . 120.2765 no
C2 C3 C4 . . . 121.0(2) no
C2 C3 H3 . . . 119.5091 no
C4 C3 H3 . . . 119.5082 no
C3 C4 C5 . . . 118.3(2) no
C3 C4 C7 . . . 121.0(2) no
C5 C4 C7 . . . 120.72(19) no
C4 C5 C6 . . . 121.28(19) no
C4 C5 H5 . . . 119.3623 no
C6 C5 H5 . . . 119.3618 no
C1 C6 C5 . . . 118.73(19) no
C1 C6 H6 . . . 120.6345 no
C5 C6 H6 . . . 120.6348 no
C4 C7 H7a . . . 109.4716 no
C4 C7 H7b . . . 109.4709 no
C4 C7 H7c . . . 109.4717 no
H7a C7 H7b . . . 109.4704 no
H7a C7 H7c . . . 109.4711 no
H7b C7 H7c . . . 109.4716 no
N2 C8 C9 . . . 119.6(2) no
N2 C8 C13 . . . 119.48(18) no
C9 C8 C13 . . . 120.91(19) no
C8 C9 C10 . . . 119.0(2) no
C8 C9 H9 . . . 120.5149 no
C10 C9 H9 . . . 120.5151 no
C9 C10 C11 . . . 121.74(19) no
C9 C10 H10 . . . 119.1322 no
C11 C10 H10 . . . 119.1326 no
C10 C11 C12 . . . 118.00(19) no
C10 C11 C14 . . . 120.8(2) no
C12 C11 C14 . . . 121.2(2) no
C11 C12 C13 . . . 121.1(2) no
C11 C12 H12 . . . 119.4449 no
C13 C12 H12 . . . 119.4445 no
C8 C13 C12 . . . 119.27(19) no
C8 C13 H13 . . . 120.366 no
C12 C13 H13 . . . 120.3658 no
C11 C14 H14a . . . 109.4716 no
C11 C14 H14b . . . 109.4705 no
C11 C14 H14c . . . 109.471 no
H14a C14 H14b . . . 109.4714 no
H14a C14 H14c . . . 109.4717 no
H14b C14 H14c . . . 109.4711 no

loop_
_geom_bond_atom_site_label_1
_geom_bond_atom_site_label_2
_geom_bond_site_symmetry_1
_geom_bond_site_symmetry_2
_geom_bond_distance
_geom_bond_publ_flag
P1 O1 . . 1.5563(18) no
P1 O2 . . 1.5066(13) no
P1 O3 . . 1.5082(14) no
P1 H1p . . 1.35(2) no
P2 O4 . . 1.5570(19) no
P2 O5 . . 1.5033(13) no
P2 O6 . . 1.5111(14) no
P2 H2p . . 1.33(2) no
O1 H1o . . 0.82(2) no
O4 H4o . . 0.817(17) no
N1 C1 . . 1.467(3) no
N1 H1a . . 0.87 no
N1 H1b . . 0.87 no
N1 H1c . . 0.87 no
N2 C8 . . 1.461(3) no
N2 H2a . . 0.87 no
N2 H2b . . 0.87 no
N2 H2c . . 0.87 no
C1 C2 . . 1.377(3) no
C1 C6 . . 1.377(3) no
C2 C3 . . 1.387(3) no
C2 H2 . . 0.96 no
C3 C4 . . 1.390(3) no
C3 H3 . . 0.96 no
C4 C5 . . 1.389(3) no
C4 C7 . . 1.504(3) no
C5 C6 . . 1.397(3) no
C5 H5 . . 0.96 no
C6 H6 . . 0.96 no
C7 H7a . . 0.96 no
C7 H7b . . 0.96 no
C7 H7c . . 0.96 no
C8 C9 . . 1.382(3) no
C8 C13 . . 1.387(3) no
C9 C10 . . 1.384(3) no
C9 H9 . . 0.96 no
C10 C11 . . 1.393(3) no
C10 H10 . . 0.96 no
C11 C12 . . 1.394(3) no
C11 C14 . . 1.500(3) no
C12 C13 . . 1.388(3) no
C12 H12 . . 0.96 no
C13 H13 . . 0.96 no
C14 H14a . . 0.96 no
C14 H14b . . 0.96 no
C14 H14c . . 0.96 no

loop_
_geom_hbond_atom_site_label_D
_geom_hbond_atom_site_label_H
_geom_hbond_atom_site_label_A
_geom_hbond_site_symmetry_D
_geom_hbond_site_symmetry_H
_geom_hbond_site_symmetry_A
_geom_hbond_distance_DH
_geom_hbond_distance_HA
_geom_hbond_distance_DA
_geom_hbond_angle_DHA
_geom_hbond_publ_flag
N1 H1a O6 . . . 0.87 1.90 2.760(2) 167 yes
N1 H1b O2 . . 2_666 0.87 2.00 2.850(2) 165 yes
N1 H1c O5 . . 2_766 0.87 1.93 2.784(2) 169 yes
O1 H1o O6 . . . 0.82(2) 1.703(19) 2.523(2) 173(3) yes
N2 H2a O5 . . 2_666 0.87 2.03 2.875(2) 165 yes
N2 H2b O2 . . 2_666 0.87 1.87 2.729(2) 168 yes
N2 H2c O3 . . . 0.87 1.91 2.773(2) 173 yes
O4 H4o O3 . . 1_655 0.818(18) 1.704(17) 2.516(2) 171(2) yes
C3 H3 Cg2 . . 1_655 0.96 2.87 3.502(2) 125 yes
C6 H6 Cg2 . . . 0.96 2.97 3.589(2) 123 yes
C10 H10 Cg1 . . 2_657 0.96 2.93 3.655(2) 133 yes

loop_
_geom_torsion_atom_site_label_1
_geom_torsion_atom_site_label_2
_geom_torsion_atom_site_label_3
_geom_torsion_atom_site_label_4
_geom_torsion_site_symmetry_1
_geom_torsion_site_symmetry_2
_geom_torsion_site_symmetry_3
_geom_torsion_site_symmetry_4
_geom_torsion
_geom_torsion_publ_flag
N1 C1 C2 C3 . . . . 175.68(18) no
C6 C1 C2 C3 . . . . -1.6(3) no
N1 C1 C6 C5 . . . . -175.96(18) no
C2 C1 C6 C5 . . . . 1.3(3) no
C1 C2 C3 C4 . . . . 0.7(3) no
C2 C3 C4 C5 . . . . 0.6(4) no
C2 C3 C4 C7 . . . . -178.0(2) no
C3 C4 C5 C6 . . . . -0.9(4) no
C7 C4 C5 C6 . . . . 177.7(2) no
C4 C5 C6 C1 . . . . 0.0(3) no
N2 C8 C9 C10 . . . . 179.07(18) no
C13 C8 C9 C10 . . . . 0.2(3) no
N2 C8 C13 C12 . . . . -179.06(18) no
C9 C8 C13 C12 . . . . -0.2(3) no
C8 C9 C10 C11 . . . . 0.2(3) no
C9 C10 C11 C12 . . . . -0.5(3) no
C9 C10 C11 C14 . . . . 179.1(2) no
C10 C11 C12 C13 . . . . 0.5(3) no
C14 C11 C12 C13 . . . . -179.1(2) no
C11 C12 C13 C8 . . . . -0.2(3) no
